data_7152688
loop_
_publ_author_name
'Hodges, Alastair J.'
'Adams, Joseph P.'
'Bond, Andrew D.'
'Holmes, Andrew B.'
'Press, Neil J.'
'Roughley, Stephen D.'
'Ryan, John H.'
'Saubern, Simon'
'Smith, Catherine J.'
'Turnbull, Michael D.'
'Newton, Annabella F.'

_publ_section_title
;
 Intramolecular nitrone dipolar cycloadditions: control of
 regioselectivity and synthesis of naturally-occurring spirocyclic
 alkaloids.
;
_journal_issue 45
_journal_name_full 'Organic &amp; biomolecular chemistry'
_journal_page_first 8963
_journal_page_last 8974
_journal_paper_doi 10.1039/c2ob26333e
_journal_volume 10
_journal_year 2012
_chemical_absolute_configuration ad
_chemical_formula_sum 'C24 H41 N O2 Si'
_chemical_formula_weight 403.67
_space_group_IT_number 4
_symmetry_cell_setting monoclinic
_symmetry_space_group_name_Hall 'P 2yb'
_symmetry_space_group_name_H-M 'P 1 21 1'
_atom_sites_solution_hydrogens geom
_atom_sites_solution_primary direct
_atom_sites_solution_secondary difmap
_audit_creation_method SHELXL-97
_cell_angle_alpha 90.00
_cell_angle_beta 98.831(3)
_cell_angle_gamma 90.00
_cell_formula_units_Z 2
_cell_length_a 7.7031(3)
_cell_length_b 9.8991(6)
_cell_length_c 15.8805(8)
_cell_measurement_reflns_used 4554
_cell_measurement_temperature 180(2)
_cell_measurement_theta_max 27.48
_cell_measurement_theta_min 1.00
_cell_volume 1196.59(11)
_computing_cell_refinement 'HKL Scalepack (Otwinowski & Minor, 1997)'
_computing_data_collection 'Collect (Nonius, 1998)'
_computing_data_reduction
;
HKL Denzo and Scalepack (Otwinowski & Minor, 1997)
;
_computing_publication_material 'SHELXL-97 (Sheldrick, 1997)'
_computing_structure_refinement 'SHELXL-97 (Sheldrick, 1997)'
_computing_structure_solution 'SHELXS-97 (Sheldrick, 1997)'
_diffrn_ambient_temperature 180(2)
_diffrn_measured_fraction_theta_full 0.988
_diffrn_measured_fraction_theta_max 0.988
_diffrn_measurement_device_type 'Nonius KappaCCD'
_diffrn_measurement_method 'Thin slice \w and \f scans'
_diffrn_radiation_monochromator graphite
_diffrn_radiation_source 'fine-focus sealed tube'
_diffrn_radiation_type MoK\a
_diffrn_radiation_wavelength 0.71073
_diffrn_reflns_av_R_equivalents 0.0432
_diffrn_reflns_av_sigmaI/netI 0.0650
_diffrn_reflns_limit_h_max 9
_diffrn_reflns_limit_h_min -9
_diffrn_reflns_limit_k_max 12
_diffrn_reflns_limit_k_min -11
_diffrn_reflns_limit_l_max 20
_diffrn_reflns_limit_l_min -13
_diffrn_reflns_number 7454
_diffrn_reflns_theta_full 27.48
_diffrn_reflns_theta_max 27.48
_diffrn_reflns_theta_min 3.76
_diffrn_standards_number 0
_exptl_absorpt_coefficient_mu 0.116
_exptl_absorpt_correction_T_max 1.120
_exptl_absorpt_correction_T_min 0.890
_exptl_absorpt_correction_type multi-scan
_exptl_absorpt_process_details 'Sortav Blessing (1995)'
_exptl_crystal_colour colourless
_exptl_crystal_density_diffrn 1.120
_exptl_crystal_density_method 'not measured'
_exptl_crystal_description block
_exptl_crystal_F_000 444
_exptl_crystal_size_max 0.60
_exptl_crystal_size_mid 0.23
_exptl_crystal_size_min 0.18
_refine_diff_density_max 0.215
_refine_diff_density_min -0.332
_refine_diff_density_rms 0.062
_refine_ls_abs_structure_details 'Flack H D (1983), Acta Cryst. A39, 876-881'
_refine_ls_abs_structure_Flack 0.08(11)
_refine_ls_extinction_method none
_refine_ls_goodness_of_fit_ref 1.048
_refine_ls_hydrogen_treatment constr
_refine_ls_matrix_type full
_refine_ls_number_parameters 260
_refine_ls_number_reflns 4564
_refine_ls_number_restraints 1
_refine_ls_restrained_S_all 1.048
_refine_ls_R_factor_all 0.0586
_refine_ls_R_factor_gt 0.0439
_refine_ls_shift/su_max 0.008
_refine_ls_shift/su_mean 0.002
_refine_ls_structure_factor_coef Fsqd
_refine_ls_weighting_details 'calc w=1/[\s^2^(Fo^2^)+(0.0603P)^2^+0.0031P] where P=(Fo^2^+2Fc^2^)/3'
_refine_ls_weighting_scheme calc
_refine_ls_wR_factor_gt 0.1016
_refine_ls_wR_factor_ref 0.1107
_reflns_number_gt 3846
_reflns_number_total 4564
_reflns_threshold_expression I>2\s(I)
_cod_data_source_file c2ob26333e.txt
_cod_data_source_block ah0118
_cod_original_sg_symbol_H-M 'P 21'
_cod_database_code 7152688

loop_
_symmetry_equiv_pos_as_xyz
'x, y, z'
'-x, y+1/2, -z'

loop_
_atom_site_label
_atom_site_type_symbol
_atom_site_fract_x
_atom_site_fract_y
_atom_site_fract_z
_atom_site_U_iso_or_equiv
_atom_site_adp_type
_atom_site_occupancy
_atom_site_symmetry_multiplicity
_atom_site_calc_flag
_atom_site_refinement_flags
Si1 Si 1.22139(7) 0.29807(6) 0.84887(3) 0.02241(15) Uani 1 1 d .
O1 O 0.86524(18) 0.69937(17) 0.54541(9) 0.0268(4) Uani 1 1 d .
O2 O 0.5426(2) 0.38154(18) 0.53729(11) 0.0448(5) Uani 1 1 d .
H2 H 0.4689 0.3500 0.4977 0.067 Uiso 1 1 calc R
N1 N 0.7134(2) 0.72055(18) 0.59123(10) 0.0194(4) Uani 1 1 d .
C1 C 0.7896(2) 0.7987(3) 0.66816(11) 0.0202(4) Uani 1 1 d .
C2 C 0.6762(3) 0.7886(3) 0.73887(13) 0.0288(5) Uani 1 1 d .
H2B H 0.7408 0.8294 0.7914 0.035 Uiso 1 1 calc R
H2C H 0.5675 0.8417 0.7221 0.035 Uiso 1 1 calc R
C3 C 0.6264(3) 0.6443(3) 0.75817(14) 0.0327(6) Uani 1 1 d .
H3A H 0.7329 0.5922 0.7812 0.039 Uiso 1 1 calc R
H3B H 0.5459 0.6442 0.8011 0.039 Uiso 1 1 calc R
C4 C 0.5368(3) 0.5806(3) 0.67575(14) 0.0351(6) Uani 1 1 d .
H4A H 0.5035 0.4864 0.6870 0.042 Uiso 1 1 calc R
H4B H 0.4281 0.6312 0.6545 0.042 Uiso 1 1 calc R
C5 C 0.6565(3) 0.5810(2) 0.60807(13) 0.0236(5) Uani 1 1 d .
H5A H 0.7627 0.5250 0.6285 0.028 Uiso 1 1 calc R
C6 C 0.9759(3) 0.7379(2) 0.68967(12) 0.0217(4) Uani 1 1 d .
H6A H 0.9653 0.6410 0.7061 0.026 Uiso 1 1 calc R
C7 C 1.0245(3) 0.7436(3) 0.59985(13) 0.0283(5) Uani 1 1 d .
H7A H 1.1239 0.6806 0.5948 0.034 Uiso 1 1 calc R
C8 C 1.0681(3) 0.8852(3) 0.57374(16) 0.0382(6) Uani 1 1 d .
H8A H 1.1086 0.8830 0.5175 0.046 Uiso 1 1 calc R
H8B H 1.1636 0.9233 0.6159 0.046 Uiso 1 1 calc R
C9 C 0.9035(3) 0.9733(3) 0.56892(14) 0.0357(6) Uani 1 1 d .
H9A H 0.8255 0.9550 0.5146 0.043 Uiso 1 1 calc R
H9B H 0.9384 1.0696 0.5690 0.043 Uiso 1 1 calc R
C10 C 0.8017(3) 0.9482(2) 0.64303(13) 0.0271(5) Uani 1 1 d .
H10A H 0.6811 0.9842 0.6274 0.033 Uiso 1 1 calc R
H10B H 0.8588 0.9993 0.6933 0.033 Uiso 1 1 calc R
C11 C 1.0979(3) 0.8080(3) 0.75851(12) 0.0255(5) Uani 1 1 d .
H11A H 1.1084 0.9033 0.7545 0.031 Uiso 1 1 calc R
C12 C 1.1930(3) 0.7469(2) 0.82499(14) 0.0274(5) Uani 1 1 d .
H12A H 1.2623 0.8022 0.8660 0.033 Uiso 1 1 calc R
C13 C 1.1980(3) 0.6049(2) 0.83882(12) 0.0245(5) Uani 1 1 d .
C14 C 1.2092(3) 0.4845(2) 0.84936(13) 0.0265(5) Uani 1 1 d .
C15 C 0.5637(3) 0.5225(2) 0.52407(14) 0.0289(5) Uani 1 1 d .
H15A H 0.4478 0.5662 0.5076 0.035 Uiso 1 1 calc R
H15B H 0.6350 0.5379 0.4781 0.035 Uiso 1 1 calc R
C16 C 1.4605(3) 0.2522(3) 0.85527(16) 0.0354(6) Uani 1 1 d .
H16A H 1.4988 0.2899 0.8026 0.042 Uiso 1 1 calc R
C17 C 1.5784(3) 0.3174(5) 0.9300(2) 0.0746(12) Uani 1 1 d .
H17A H 1.7018 0.3032 0.9239 0.112 Uiso 1 1 calc R
H17B H 1.5554 0.2765 0.9834 0.112 Uiso 1 1 calc R
H17C H 1.5540 0.4145 0.9308 0.112 Uiso 1 1 calc R
C18 C 1.4904(4) 0.1001(3) 0.8521(3) 0.0768(12) Uani 1 1 d .
H18A H 1.6125 0.0823 0.8450 0.115 Uiso 1 1 calc R
H18B H 1.4112 0.0613 0.8040 0.115 Uiso 1 1 calc R
H18C H 1.4668 0.0589 0.9053 0.115 Uiso 1 1 calc R
C19 C 1.1099(3) 0.2359(3) 0.93880(14) 0.0298(5) Uani 1 1 d .
H19A H 0.9947 0.2844 0.9322 0.036 Uiso 1 1 calc R
C20 C 1.2033(4) 0.2735(3) 1.02770(15) 0.0491(8) Uani 1 1 d .
H20A H 1.1236 0.2591 1.0694 0.074 Uiso 1 1 calc R
H20B H 1.2385 0.3686 1.0283 0.074 Uiso 1 1 calc R
H20C H 1.3078 0.2167 1.0424 0.074 Uiso 1 1 calc R
C21 C 1.0634(4) 0.0858(3) 0.93470(17) 0.0479(7) Uani 1 1 d .
H21A H 0.9954 0.0637 0.9802 0.072 Uiso 1 1 calc R
H21B H 1.1715 0.0320 0.9419 0.072 Uiso 1 1 calc R
H21C H 0.9934 0.0652 0.8793 0.072 Uiso 1 1 calc R
C22 C 1.0927(3) 0.2447(3) 0.74318(14) 0.0309(5) Uani 1 1 d .
H22A H 1.1010 0.1442 0.7391 0.037 Uiso 1 1 calc R
C23 C 0.8980(3) 0.2819(3) 0.73702(16) 0.0424(7) Uani 1 1 d .
H23A H 0.8363 0.2586 0.6802 0.064 Uiso 1 1 calc R
H23B H 0.8870 0.3791 0.7466 0.064 Uiso 1 1 calc R
H23C H 0.8462 0.2319 0.7802 0.064 Uiso 1 1 calc R
C24 C 1.1688(4) 0.3060(4) 0.66788(15) 0.0566(8) Uani 1 1 d .
H24A H 1.0982 0.2770 0.6143 0.085 Uiso 1 1 calc R
H24B H 1.2903 0.2754 0.6696 0.085 Uiso 1 1 calc R
H24C H 1.1664 0.4048 0.6717 0.085 Uiso 1 1 calc R

loop_
_atom_site_aniso_label
_atom_site_aniso_U_11
_atom_site_aniso_U_22
_atom_site_aniso_U_33
_atom_site_aniso_U_23
_atom_site_aniso_U_13
_atom_site_aniso_U_12
Si1 0.0256(3) 0.0195(3) 0.0214(3) 0.0003(3) 0.0014(2) 0.0004(3)
O1 0.0241(7) 0.0375(10) 0.0194(7) -0.0073(7) 0.0052(6) -0.0051(7)
O2 0.0551(12) 0.0230(10) 0.0473(11) -0.0037(8) -0.0210(9) -0.0089(9)
N1 0.0185(8) 0.0214(11) 0.0184(8) -0.0024(7) 0.0030(6) -0.0012(7)
C1 0.0244(10) 0.0178(10) 0.0173(9) -0.0001(10) -0.0006(7) 0.0003(10)
C2 0.0333(11) 0.0318(13) 0.0218(10) -0.0037(11) 0.0063(8) 0.0028(12)
C3 0.0348(12) 0.0408(16) 0.0239(11) 0.0013(10) 0.0090(9) -0.0078(11)
C4 0.0348(12) 0.0394(15) 0.0314(12) -0.0017(11) 0.0063(10) -0.0141(12)
C5 0.0230(10) 0.0212(12) 0.0245(11) -0.0006(9) -0.0029(8) -0.0023(10)
C6 0.0240(10) 0.0183(11) 0.0212(10) -0.0024(9) -0.0017(8) -0.0015(9)
C7 0.0200(10) 0.0381(14) 0.0252(11) -0.0017(10) -0.0013(8) -0.0020(10)
C8 0.0344(12) 0.0491(17) 0.0309(12) 0.0012(12) 0.0048(10) -0.0163(13)
C9 0.0466(14) 0.0296(15) 0.0281(12) 0.0084(11) -0.0033(10) -0.0105(12)
C10 0.0322(11) 0.0194(11) 0.0265(11) 0.0001(10) -0.0055(8) -0.0019(11)
C11 0.0275(10) 0.0175(12) 0.0291(11) -0.0018(10) -0.0035(8) -0.0028(10)
C12 0.0296(11) 0.0201(11) 0.0292(11) -0.0032(9) -0.0056(9) -0.0052(10)
C13 0.0242(11) 0.0259(13) 0.0203(10) -0.0021(9) -0.0063(8) 0.0015(10)
C14 0.0292(11) 0.0256(14) 0.0228(11) 0.0004(9) -0.0024(8) -0.0024(10)
C15 0.0293(11) 0.0231(13) 0.0306(12) -0.0040(10) -0.0069(9) -0.0033(10)
C16 0.0316(12) 0.0345(15) 0.0417(13) -0.0008(11) 0.0106(10) 0.0046(12)
C17 0.0264(13) 0.120(4) 0.073(2) -0.024(2) -0.0082(13) 0.0034(19)
C18 0.0431(16) 0.041(2) 0.149(4) 0.003(2) 0.0257(19) 0.0162(16)
C19 0.0325(12) 0.0283(13) 0.0293(11) 0.0008(10) 0.0071(9) 0.0011(11)
C20 0.0597(16) 0.063(2) 0.0260(12) 0.0011(13) 0.0102(11) -0.0024(16)
C21 0.0621(17) 0.0389(17) 0.0456(16) 0.0087(14) 0.0180(13) -0.0079(15)
C22 0.0410(13) 0.0227(12) 0.0280(11) -0.0007(10) 0.0022(9) -0.0078(11)
C23 0.0456(14) 0.0288(16) 0.0447(14) 0.0006(12) -0.0181(11) 0.0033(13)
C24 0.083(2) 0.064(2) 0.0219(12) -0.0052(14) 0.0063(12) -0.035(2)

loop_
_atom_type_symbol
_atom_type_description
_atom_type_scat_dispersion_real
_atom_type_scat_dispersion_imag
_atom_type_scat_source
C C 0.0033 0.0016 'International Tables Vol C Tables 4.2.6.8 and 6.1.1.4'
H H 0.0000 0.0000 'International Tables Vol C Tables 4.2.6.8 and 6.1.1.4'
N N 0.0061 0.0033 'International Tables Vol C Tables 4.2.6.8 and 6.1.1.4'
O O 0.0106 0.0060 'International Tables Vol C Tables 4.2.6.8 and 6.1.1.4'
Si Si 0.0817 0.0704 'International Tables Vol C Tables 4.2.6.8 and 6.1.1.4'

loop_
_geom_angle_atom_site_label_1
_geom_angle_atom_site_label_2
_geom_angle_atom_site_label_3
_geom_angle
C14 Si1 C19 107.11(11)
C14 Si1 C16 106.89(11)
C19 Si1 C16 115.91(11)
C14 Si1 C22 105.24(10)
C19 Si1 C22 110.17(10)
C16 Si1 C22 110.84(11)
C7 O1 N1 108.78(14)
C15 O2 H2 109.5
O1 N1 C5 103.49(15)
O1 N1 C1 103.58(13)
C5 N1 C1 115.19(16)
N1 C1 C2 111.78(17)
N1 C1 C10 108.59(15)
C2 C1 C10 108.5(2)
N1 C1 C6 102.39(16)
C2 C1 C6 115.34(17)
C10 C1 C6 109.95(18)
C3 C2 C1 113.6(2)
C3 C2 H2B 108.9
C1 C2 H2B 108.9
C3 C2 H2C 108.9
C1 C2 H2C 108.9
H2B C2 H2C 107.7
C4 C3 C2 108.12(19)
C4 C3 H3A 110.1
C2 C3 H3A 110.1
C4 C3 H3B 110.1
C2 C3 H3B 110.1
H3A C3 H3B 108.4
C5 C4 C3 111.31(18)
C5 C4 H4A 109.4
C3 C4 H4A 109.4
C5 C4 H4B 109.4
C3 C4 H4B 109.4
H4A C4 H4B 108.0
N1 C5 C4 110.93(18)
N1 C5 C15 107.84(17)
C4 C5 C15 111.30(18)
N1 C5 H5A 108.9
C4 C5 H5A 108.9
C15 C5 H5A 108.9
C11 C6 C7 116.54(17)
C11 C6 C1 115.98(19)
C7 C6 C1 97.53(15)
C11 C6 H6A 108.7
C7 C6 H6A 108.7
C1 C6 H6A 108.7
O1 C7 C8 108.55(18)
O1 C7 C6 103.76(16)
C8 C7 C6 112.7(2)
O1 C7 H7A 110.5
C8 C7 H7A 110.5
C6 C7 H7A 110.5
C7 C8 C9 108.93(18)
C7 C8 H8A 109.9
C9 C8 H8A 109.9
C7 C8 H8B 109.9
C9 C8 H8B 109.9
H8A C8 H8B 108.3
C8 C9 C10 112.75(19)
C8 C9 H9A 109.0
C10 C9 H9A 109.0
C8 C9 H9B 109.0
C10 C9 H9B 109.0
H9A C9 H9B 107.8
C9 C10 C1 114.46(19)
C9 C10 H10A 108.6
C1 C10 H10A 108.6
C9 C10 H10B 108.6
C1 C10 H10B 108.6
H10A C10 H10B 107.6
C12 C11 C6 125.1(2)
C12 C11 H11A 117.5
C6 C11 H11A 117.5
C11 C12 C13 124.6(2)
C11 C12 H12A 117.7
C13 C12 H12A 117.7
C14 C13 C12 177.2(3)
C13 C14 Si1 171.87(19)
O2 C15 C5 106.93(18)
O2 C15 H15A 110.3
C5 C15 H15A 110.3
O2 C15 H15B 110.3
C5 C15 H15B 110.3
H15A C15 H15B 108.6
C17 C16 C18 111.7(3)
C17 C16 Si1 113.64(18)
C18 C16 Si1 112.80(19)
C17 C16 H16A 106.0
C18 C16 H16A 106.0
Si1 C16 H16A 106.0
C16 C17 H17A 109.5
C16 C17 H17B 109.5
H17A C17 H17B 109.5
C16 C17 H17C 109.5
H17A C17 H17C 109.5
H17B C17 H17C 109.5
C16 C18 H18A 109.5
C16 C18 H18B 109.5
H18A C18 H18B 109.5
C16 C18 H18C 109.5
H18A C18 H18C 109.5
H18B C18 H18C 109.5
C21 C19 C20 110.5(2)
C21 C19 Si1 114.69(17)
C20 C19 Si1 114.63(17)
C21 C19 H19A 105.3
C20 C19 H19A 105.3
Si1 C19 H19A 105.3
C19 C20 H20A 109.5
C19 C20 H20B 109.5
H20A C20 H20B 109.5
C19 C20 H20C 109.5
H20A C20 H20C 109.5
H20B C20 H20C 109.5
C19 C21 H21A 109.5
C19 C21 H21B 109.5
H21A C21 H21B 109.5
C19 C21 H21C 109.5
H21A C21 H21C 109.5
H21B C21 H21C 109.5
C23 C22 C24 110.0(2)
C23 C22 Si1 111.36(17)
C24 C22 Si1 111.75(17)
C23 C22 H22A 107.9
C24 C22 H22A 107.9
Si1 C22 H22A 107.9
C22 C23 H23A 109.5
C22 C23 H23B 109.5
H23A C23 H23B 109.5
C22 C23 H23C 109.5
H23A C23 H23C 109.5
H23B C23 H23C 109.5
C22 C24 H24A 109.5
C22 C24 H24B 109.5
H24A C24 H24B 109.5
C22 C24 H24C 109.5
H24A C24 H24C 109.5
H24B C24 H24C 109.5

loop_
_geom_bond_atom_site_label_1
_geom_bond_atom_site_label_2
_geom_bond_distance
Si1 C14 1.848(2)
Si1 C19 1.879(2)
Si1 C16 1.885(2)
Si1 C22 1.889(2)
O1 C7 1.456(3)
O1 N1 1.484(2)
O2 C15 1.424(3)
O2 H2 0.8400
N1 C5 1.486(3)
N1 C1 1.489(3)
C1 C2 1.528(3)
C1 C10 1.539(3)
C1 C6 1.545(3)
C2 C3 1.522(4)
C2 H2B 0.9900
C2 H2C 0.9900
C3 C4 1.520(3)
C3 H3A 0.9900
C3 H3B 0.9900
C4 C5 1.520(3)
C4 H4A 0.9900
C4 H4B 0.9900
C5 C15 1.527(3)
C5 H5A 1.0000
C6 C11 1.498(3)
C6 C7 1.530(3)
C6 H6A 1.0000
C7 C8 1.513(4)
C7 H7A 1.0000
C8 C9 1.531(4)
C8 H8A 0.9900
C8 H8B 0.9900
C9 C10 1.532(3)
C9 H9A 0.9900
C9 H9B 0.9900
C10 H10A 0.9900
C10 H10B 0.9900
C11 C12 1.334(3)
C11 H11A 0.9500
C12 C13 1.423(3)
C12 H12A 0.9500
C13 C14 1.205(3)
C15 H15A 0.9900
C15 H15B 0.9900
C16 C17 1.523(4)
C16 C18 1.525(4)
C16 H16A 1.0000
C17 H17A 0.9800
C17 H17B 0.9800
C17 H17C 0.9800
C18 H18A 0.9800
C18 H18B 0.9800
C18 H18C 0.9800
C19 C21 1.528(4)
C19 C20 1.529(3)
C19 H19A 1.0000
C20 H20A 0.9800
C20 H20B 0.9800
C20 H20C 0.9800
C21 H21A 0.9800
C21 H21B 0.9800
C21 H21C 0.9800
C22 C23 1.533(3)
C22 C24 1.535(3)
C22 H22A 1.0000
C23 H23A 0.9800
C23 H23B 0.9800
C23 H23C 0.9800
C24 H24A 0.9800
C24 H24B 0.9800
C24 H24C 0.9800

loop_
_geom_torsion_atom_site_label_1
_geom_torsion_atom_site_label_2
_geom_torsion_atom_site_label_3
_geom_torsion_atom_site_label_4
_geom_torsion
C7 O1 N1 C5 -111.86(17)
C7 O1 N1 C1 8.7(2)
O1 N1 C1 C2 -159.64(18)
C5 N1 C1 C2 -47.4(2)
O1 N1 C1 C10 80.66(18)
C5 N1 C1 C10 -167.09(16)
O1 N1 C1 C6 -35.61(19)
C5 N1 C1 C6 76.6(2)
N1 C1 C2 C3 49.7(2)
C10 C1 C2 C3 169.42(17)
C6 C1 C2 C3 -66.7(2)
C1 C2 C3 C4 -55.4(2)
C2 C3 C4 C5 58.9(3)
O1 N1 C5 C4 163.86(15)
C1 N1 C5 C4 51.5(2)
O1 N1 C5 C15 -74.03(18)
C1 N1 C5 C15 173.67(16)
C3 C4 C5 N1 -57.5(2)
C3 C4 C5 C15 -177.5(2)
N1 C1 C6 C11 172.17(17)
C2 C1 C6 C11 -66.2(3)
C10 C1 C6 C11 56.9(2)
N1 C1 C6 C7 47.7(2)
C2 C1 C6 C7 169.3(2)
C10 C1 C6 C7 -67.57(19)
N1 O1 C7 C8 -98.06(19)
N1 O1 C7 C6 22.1(2)
C11 C6 C7 O1 -166.16(19)
C1 C6 C7 O1 -42.1(2)
C11 C6 C7 C8 -48.9(3)
C1 C6 C7 C8 75.1(2)
O1 C7 C8 C9 49.9(2)
C6 C7 C8 C9 -64.4(2)
C7 C8 C9 C10 42.0(3)
C8 C9 C10 C1 -40.5(3)
N1 C1 C10 C9 -55.1(2)
C2 C1 C10 C9 -176.77(16)
C6 C1 C10 C9 56.2(2)
C7 C6 C11 C12 -115.5(2)
C1 C6 C11 C12 130.6(2)
C6 C11 C12 C13 2.6(4)
N1 C5 C15 O2 168.31(17)
C4 C5 C15 O2 -69.8(2)
C14 Si1 C16 C17 53.7(3)
C19 Si1 C16 C17 -65.6(3)
C22 Si1 C16 C17 167.9(2)
C14 Si1 C16 C18 -177.9(2)
C19 Si1 C16 C18 62.8(3)
C22 Si1 C16 C18 -63.7(3)
C14 Si1 C19 C21 164.54(18)
C16 Si1 C19 C21 -76.3(2)
C22 Si1 C19 C21 50.6(2)
C14 Si1 C19 C20 -66.1(2)
C16 Si1 C19 C20 53.1(2)
C22 Si1 C19 C20 179.95(19)
C14 Si1 C22 C23 -64.6(2)
C19 Si1 C22 C23 50.6(2)
C16 Si1 C22 C23 -179.79(18)
C14 Si1 C22 C24 58.9(2)
C19 Si1 C22 C24 174.0(2)
C16 Si1 C22 C24 -56.3(2)
